data_7046867
loop_
_publ_author_name
'Zhu, Xiao-Quan'
'Su, Shao-Dong'
'Wen, Yue-Hong'
'Zhang, Lin-Tao'
'Yang, Yu-Ying'
'Wu, Xin-Tao'
'Sheng, Tian-Lu'

_publ_section_title
;
 Redox-induced switch between luminescence and magnetism in a trinuclear
 cyanide-bridged compound.
;
_journal_issue 30
_journal_name_full 'Dalton transactions (Cambridge, England : 2003)'
_journal_page_first 9985
_journal_page_last 9988
_journal_paper_doi 10.1039/c8dt01905c
_journal_volume 47
_journal_year 2018
_chemical_formula_sum 'C30 H40 F6 N10 O0 P Ru'
_chemical_formula_weight 786.76
_space_group_crystal_system triclinic
_space_group_IT_number 2
_space_group_name_Hall '-P 1'
_space_group_name_H-M_alt 'P -1'
_symmetry_space_group_name_Hall '-P 1'
_symmetry_space_group_name_H-M 'P -1'
_atom_sites_solution_hydrogens mixed
_audit_creation_method SHELXL-2014/7
_audit_update_record
;
2018-05-31 deposited with the CCDC.
2018-06-22 downloaded from the CCDC.
;
_cell_angle_alpha 91.663(19)
_cell_angle_beta 90.941(14)
_cell_angle_gamma 98.96(2)
_cell_formula_units_Z 1
_cell_length_a 8.535(8)
_cell_length_b 9.567(9)
_cell_length_c 10.751(10)
_cell_measurement_reflns_used 2519
_cell_measurement_temperature 123(2)
_cell_measurement_theta_max 27.4855
_cell_measurement_theta_min 2.4164
_cell_volume 866.6(14)
_computing_structure_refinement 'SHELXL-2014/7 (Sheldrick, 2014)'
_diffrn_ambient_temperature 123(2)
_diffrn_detector_area_resol_mean 28.5714
_diffrn_measured_fraction_theta_full 0.997
_diffrn_measured_fraction_theta_max 0.990
_diffrn_measurement_device_type Saturn724+
_diffrn_measurement_method CCD_Profile_fitting
_diffrn_radiation_type MoK\a
_diffrn_radiation_wavelength 0.71073
_diffrn_reflns_av_R_equivalents 0.0789
_diffrn_reflns_av_unetI/netI 0.1149
_diffrn_reflns_Laue_measured_fraction_full 0.997
_diffrn_reflns_Laue_measured_fraction_max 0.990
_diffrn_reflns_limit_h_max 10
_diffrn_reflns_limit_h_min -10
_diffrn_reflns_limit_k_max 12
_diffrn_reflns_limit_k_min -12
_diffrn_reflns_limit_l_max 13
_diffrn_reflns_limit_l_min -13
_diffrn_reflns_number 12672
_diffrn_reflns_point_group_measured_fraction_full 0.997
_diffrn_reflns_point_group_measured_fraction_max 0.990
_diffrn_reflns_theta_full 25.242
_diffrn_reflns_theta_max 27.359
_diffrn_reflns_theta_min 2.416
_exptl_absorpt_coefficient_mu 0.568
_exptl_absorpt_correction_T_max 1.0000
_exptl_absorpt_correction_T_min 0.8248
_exptl_absorpt_correction_type multi-scan
_exptl_crystal_colour blue
_exptl_crystal_density_diffrn 1.508
_exptl_crystal_description Prism
_exptl_crystal_F_000 403
_exptl_crystal_size_max 0.188
_exptl_crystal_size_mid 0.145
_exptl_crystal_size_min 0.120
_refine_diff_density_max 0.943
_refine_diff_density_min -1.123
_refine_diff_density_rms 0.115
_refine_ls_extinction_method none
_refine_ls_goodness_of_fit_ref 1.001
_refine_ls_hydrogen_treatment constr
_refine_ls_matrix_type full
_refine_ls_number_parameters 220
_refine_ls_number_reflns 3873
_refine_ls_number_restraints 0
_refine_ls_restrained_S_all 1.001
_refine_ls_R_factor_all 0.0735
_refine_ls_R_factor_gt 0.0510
_refine_ls_shift/su_max 0.000
_refine_ls_shift/su_mean 0.000
_refine_ls_structure_factor_coef Fsqd
_refine_ls_weighting_details 'w=1/[\s^2^(Fo^2^)+(0.0353P)^2^] where P=(Fo^2^+2Fc^2^)/3'
_refine_ls_weighting_scheme calc
_refine_ls_wR_factor_gt 0.1151
_refine_ls_wR_factor_ref 0.1234
_reflns_Friedel_coverage 0.000
_reflns_number_gt 2715
_reflns_number_total 3873
_reflns_threshold_expression 'I > 2\s(I)'
_cod_data_source_file c8dt01905c2.cif
_cod_data_source_block 2
_cod_depositor_comments
;
The following automatic conversions were performed:

'_exptl_absorpt_correction_type' value 'Multi-scan' changed to
'multi-scan' according to
/home/data/users/saulius/crontab/automatic-downloads/rss-feeds/RSC/lib/dictionaries/cif_core.dic
dictionary named 'cif_core.dic' version 2.4.2 from 2011-04-26.

Automatic conversion script
Id: cif_fix_values 4973 2017-02-22 13:04:09Z antanas 

 Adding full bibliography for 7046867--7046869.cif.
;
_cod_original_cell_volume 866.5(14)
_cod_database_code 7046867
_shelx_shelxl_version_number 2014/7
_shelx_space_group_comment
;
The symmetry employed for this shelxl refinement is uniquely defined
by the following loop, which should always be used as a source of
symmetry information in preference to the above space-group names.
They are only intended as comments.
;

loop_
_space_group_symop_operation_xyz
'x, y, z'
'-x, -y, -z'

loop_
_atom_site_label
_atom_site_type_symbol
_atom_site_fract_x
_atom_site_fract_y
_atom_site_fract_z
_atom_site_U_iso_or_equiv
_atom_site_adp_type
_atom_site_occupancy
_atom_site_site_symmetry_order
_atom_site_calc_flag
_atom_site_refinement_flags_posn
_atom_site_refinement_flags_adp
_atom_site_refinement_flags_occupancy
Ru1 Ru 1.0000 0.0000 0.0000 0.02476(17) Uani 1 2 d S . P
P1 P 0.0000 -0.5000 -0.5000 0.0280(4) Uani 1 2 d S . P
F1 F 0.0101(4) -0.3574(3) -0.4182(3) 0.0564(9) Uani 1 1 d . . .
F2 F 0.1870(3) -0.4945(4) -0.4821(3) 0.0592(9) Uani 1 1 d . . .
F3 F 0.0291(3) -0.4092(3) -0.6234(2) 0.0434(7) Uani 1 1 d . . .
N1 N 0.8996(4) -0.0091(3) 0.1786(3) 0.0186(7) Uani 1 1 d . . .
N2 N 0.7287(4) -0.0125(4) 0.5446(3) 0.0250(8) Uani 1 1 d . . .
N3 N 0.8279(4) -0.1723(4) -0.0535(3) 0.0221(8) Uani 1 1 d . . .
N4 N 0.4686(4) -0.4972(4) -0.1870(3) 0.0290(9) Uani 1 1 d . . .
N5 N 0.7666(4) 0.2168(4) -0.0840(3) 0.0313(9) Uani 1 1 d . . .
C1 C 0.8632(5) -0.1205(4) 0.3779(4) 0.0226(9) Uani 1 1 d . . .
H1A H 0.8793 -0.1957 0.4270 0.027 Uiso 1 1 calc R U .
C2 C 0.9199(4) -0.1126(4) 0.2588(4) 0.0223(9) Uani 1 1 d . . .
H2A H 0.9760 -0.1830 0.2311 0.027 Uiso 1 1 calc R U .
C3 C 0.8146(5) 0.0889(4) 0.2230(4) 0.0222(9) Uani 1 1 d . . .
H3A H 0.7945 0.1592 0.1697 0.027 Uiso 1 1 calc R U .
C4 C 0.7800(5) -0.0135(4) 0.4259(4) 0.0219(9) Uani 1 1 d . . .
C5 C 0.7553(5) 0.0923(4) 0.3419(4) 0.0224(9) Uani 1 1 d . . .
H5A H 0.6993 0.1640 0.3665 0.027 Uiso 1 1 calc R U .
C6 C 0.7444(5) -0.1293(5) 0.6254(4) 0.0352(11) Uani 1 1 d . . .
H6B H 0.7095 -0.1136 0.7083 0.042 Uiso 1 1 d R U .
H6A H 0.8538 -0.1416 0.6231 0.042 Uiso 1 1 d R U .
H6C H 0.6851 -0.2121 0.5848 0.042 Uiso 1 1 d R U .
C7 C 0.6649(5) 0.1098(5) 0.5983(4) 0.0302(11) Uani 1 1 d . . .
H7B H 0.6383 0.0991 0.6843 0.036 Uiso 1 1 d R U .
H7A H 0.5752 0.1210 0.5465 0.036 Uiso 1 1 d R U .
H7C H 0.7441 0.1906 0.5853 0.036 Uiso 1 1 d R U .
C8 C 0.7475(5) -0.4006(4) -0.1595(4) 0.0241(9) Uani 1 1 d . . .
H8A H 0.7785 -0.4777 -0.2017 0.029 Uiso 1 1 calc R U .
C9 C 0.6698(5) -0.1698(5) -0.0321(4) 0.0229(9) Uani 1 1 d . . .
H9A H 0.6425 -0.0922 0.0119 0.028 Uiso 1 1 calc R U .
C10 C 0.8593(5) -0.2912(4) -0.1145(4) 0.0242(9) Uani 1 1 d . . .
H10A H 0.9653 -0.2989 -0.1267 0.029 Uiso 1 1 calc R U .
C11 C 0.5501(5) -0.2752(4) -0.0718(4) 0.0254(10) Uani 1 1 d . . .
H11A H 0.4457 -0.2679 -0.0530 0.030 Uiso 1 1 calc R U .
C12 C 0.5831(5) -0.3951(5) -0.1411(4) 0.0235(9) Uani 1 1 d . . .
C13 C 0.3000(5) -0.4903(5) -0.1689(4) 0.0350(11) Uani 1 1 d . . .
H13B H 0.2318 -0.5636 -0.2152 0.042 Uiso 1 1 d R U .
H13A H 0.2851 -0.3971 -0.1922 0.042 Uiso 1 1 d R U .
H13C H 0.2837 -0.4943 -0.0809 0.042 Uiso 1 1 d R U .
C14 C 0.5058(6) -0.6135(5) -0.2683(5) 0.0394(12) Uani 1 1 d . . .
H14B H 0.4127 -0.6721 -0.3026 0.047 Uiso 1 1 d R U .
H14A H 0.5708 -0.6655 -0.2195 0.047 Uiso 1 1 d R U .
H14C H 0.5729 -0.5686 -0.3311 0.047 Uiso 1 1 d R U .
C15 C 0.8488(5) 0.1376(4) -0.0521(4) 0.0213(9) Uani 1 1 d . . .

loop_
_atom_site_aniso_label
_atom_site_aniso_U_11
_atom_site_aniso_U_22
_atom_site_aniso_U_33
_atom_site_aniso_U_23
_atom_site_aniso_U_13
_atom_site_aniso_U_12
Ru1 0.0226(3) 0.0297(3) 0.0216(3) -0.0007(2) 0.0039(2) 0.0030(2)
P1 0.0259(9) 0.0275(9) 0.0301(9) -0.0008(7) 0.0014(7) 0.0030(7)
F1 0.085(2) 0.0344(17) 0.0481(19) -0.0106(14) 0.0080(17) 0.0055(17)
F2 0.0243(16) 0.100(3) 0.054(2) 0.0106(19) 0.0029(14) 0.0104(17)
F3 0.0495(18) 0.0426(17) 0.0391(17) 0.0105(13) 0.0096(14) 0.0071(14)
N1 0.0153(17) 0.0224(19) 0.0179(18) 0.0007(14) 0.0022(13) 0.0018(14)
N2 0.0232(19) 0.032(2) 0.0202(19) 0.0006(15) 0.0051(15) 0.0050(16)
N3 0.0188(18) 0.028(2) 0.0189(18) 0.0000(15) 0.0054(14) 0.0013(15)
N4 0.025(2) 0.029(2) 0.033(2) -0.0069(16) 0.0014(16) 0.0042(16)
N5 0.033(2) 0.040(2) 0.023(2) 0.0039(17) 0.0100(16) 0.0094(19)
C1 0.021(2) 0.023(2) 0.023(2) 0.0047(17) 0.0020(17) 0.0000(18)
C2 0.016(2) 0.025(2) 0.026(2) -0.0030(18) 0.0028(17) 0.0027(17)
C3 0.022(2) 0.022(2) 0.022(2) 0.0016(17) 0.0060(17) 0.0034(18)
C4 0.016(2) 0.025(2) 0.022(2) 0.0010(17) -0.0008(16) -0.0049(17)
C5 0.020(2) 0.022(2) 0.026(2) -0.0005(18) 0.0063(17) 0.0051(18)
C6 0.036(3) 0.050(3) 0.020(2) 0.004(2) 0.007(2) 0.005(2)
C7 0.029(2) 0.039(3) 0.022(2) -0.004(2) 0.0058(19) 0.003(2)
C8 0.025(2) 0.026(2) 0.022(2) -0.0031(18) 0.0024(18) 0.0046(19)
C9 0.021(2) 0.028(2) 0.020(2) -0.0001(18) 0.0055(17) 0.0068(18)
C10 0.023(2) 0.028(2) 0.023(2) -0.0007(18) 0.0057(17) 0.0061(18)
C11 0.019(2) 0.030(2) 0.026(2) -0.0004(19) 0.0056(17) 0.0006(18)
C12 0.022(2) 0.029(2) 0.019(2) 0.0039(18) 0.0011(17) 0.0025(18)
C13 0.025(2) 0.039(3) 0.039(3) -0.001(2) -0.001(2) -0.004(2)
C14 0.033(3) 0.036(3) 0.047(3) -0.016(2) -0.005(2) 0.000(2)
C15 0.020(2) 0.025(2) 0.020(2) 0.0030(17) 0.0060(17) 0.0049(18)

loop_
_atom_type_symbol
_atom_type_description
_atom_type_scat_dispersion_real
_atom_type_scat_dispersion_imag
_atom_type_scat_source
C C 0.0033 0.0016 'International Tables Vol C Tables 4.2.6.8 and 6.1.1.4'
H H 0.0000 0.0000 'International Tables Vol C Tables 4.2.6.8 and 6.1.1.4'
N N 0.0061 0.0033 'International Tables Vol C Tables 4.2.6.8 and 6.1.1.4'
O O 0.0106 0.0060 'International Tables Vol C Tables 4.2.6.8 and 6.1.1.4'
F F 0.0171 0.0103 'International Tables Vol C Tables 4.2.6.8 and 6.1.1.4'
P P 0.1023 0.0942 'International Tables Vol C Tables 4.2.6.8 and 6.1.1.4'
Ru Ru -1.2594 0.8363 'International Tables Vol C Tables 4.2.6.8 and 6.1.1.4'

loop_
_geom_angle_atom_site_label_1
_geom_angle_atom_site_label_2
_geom_angle_atom_site_label_3
_geom_angle
_geom_angle_site_symmetry_1
_geom_angle_site_symmetry_3
C15 Ru1 C15 180.0 2_755 .
C15 Ru1 N3 89.83(16) 2_755 .
C15 Ru1 N3 90.17(16) . .
C15 Ru1 N3 90.17(16) 2_755 2_755
C15 Ru1 N3 89.83(16) . 2_755
N3 Ru1 N3 180.00(14) . 2_755
C15 Ru1 N1 90.43(14) 2_755 .
C15 Ru1 N1 89.57(14) . .
N3 Ru1 N1 87.59(13) . .
N3 Ru1 N1 92.41(13) 2_755 .
C15 Ru1 N1 89.57(14) 2_755 2_755
C15 Ru1 N1 90.43(14) . 2_755
N3 Ru1 N1 92.41(13) . 2_755
N3 Ru1 N1 87.59(13) 2_755 2_755
N1 Ru1 N1 180.0 . 2_755
F1 P1 F1 180.0 . 2_544
F1 P1 F2 89.85(17) . .
F1 P1 F2 90.15(17) 2_544 .
F1 P1 F2 90.15(17) . 2_544
F1 P1 F2 89.85(17) 2_544 2_544
F2 P1 F2 180.0 . 2_544
F1 P1 F3 90.08(16) . 2_544
F1 P1 F3 89.92(16) 2_544 2_544
F2 P1 F3 89.98(15) . 2_544
F2 P1 F3 90.02(15) 2_544 2_544
F1 P1 F3 89.92(16) . .
F1 P1 F3 90.08(16) 2_544 .
F2 P1 F3 90.02(15) . .
F2 P1 F3 89.98(15) 2_544 .
F3 P1 F3 180.0(2) 2_544 .
C3 N1 C2 115.1(3) . .
C3 N1 Ru1 122.8(3) . .
C2 N1 Ru1 122.1(3) . .
C4 N2 C6 120.7(4) . .
C4 N2 C7 121.3(4) . .
C6 N2 C7 117.9(3) . .
C10 N3 C9 114.9(4) . .
C10 N3 Ru1 124.3(3) . .
C9 N3 Ru1 120.8(3) . .
C12 N4 C13 121.6(4) . .
C12 N4 C14 121.5(4) . .
C13 N4 C14 116.6(4) . .
C2 C1 C4 119.9(4) . .
C2 C1 H1A 120.0 . .
C4 C1 H1A 120.0 . .
N1 C2 C1 124.7(4) . .
N1 C2 H2A 117.7 . .
C1 C2 H2A 117.7 . .
N1 C3 C5 124.8(4) . .
N1 C3 H3A 117.6 . .
C5 C3 H3A 117.6 . .
N2 C4 C5 122.2(4) . .
N2 C4 C1 122.3(4) . .
C5 C4 C1 115.6(4) . .
C3 C5 C4 119.9(4) . .
C3 C5 H5A 120.1 . .
C4 C5 H5A 120.1 . .
N2 C6 H6B 112.7 . .
N2 C6 H6A 106.2 . .
H6B C6 H6A 112.7 . .
N2 C6 H6C 105.8 . .
H6B C6 H6C 112.7 . .
H6A C6 H6C 106.3 . .
N2 C7 H7B 113.0 . .
N2 C7 H7A 106.0 . .
H7B C7 H7A 112.7 . .
N2 C7 H7C 105.7 . .
H7B C7 H7C 112.7 . .
H7A C7 H7C 106.3 . .
C10 C8 C12 119.5(4) . .
C10 C8 H8A 120.2 . .
C12 C8 H8A 120.2 . .
C11 C9 N3 123.7(4) . .
C11 C9 H9A 118.2 . .
N3 C9 H9A 118.2 . .
N3 C10 C8 125.4(4) . .
N3 C10 H10A 117.3 . .
C8 C10 H10A 117.3 . .
C9 C11 C12 121.1(4) . .
C9 C11 H11A 119.5 . .
C12 C11 H11A 119.5 . .
N4 C12 C11 122.8(4) . .
N4 C12 C8 121.9(4) . .
C11 C12 C8 115.3(4) . .
N4 C13 H13B 112.5 . .
N4 C13 H13A 105.9 . .
H13B C13 H13A 112.7 . .
N4 C13 H13C 106.4 . .
H13B C13 H13C 112.7 . .
H13A C13 H13C 106.3 . .
N4 C14 H14B 112.8 . .
N4 C14 H14A 106.5 . .
H14B C14 H14A 112.7 . .
N4 C14 H14C 105.3 . .
H14B C14 H14C 112.7 . .
H14A C14 H14C 106.3 . .
N5 C15 Ru1 178.0(4) . .

loop_
_geom_bond_atom_site_label_1
_geom_bond_atom_site_label_2
_geom_bond_distance
_geom_bond_site_symmetry_2
Ru1 C15 2.064(4) 2_755
Ru1 C15 2.064(4) .
Ru1 N3 2.090(4) .
Ru1 N3 2.090(4) 2_755
Ru1 N1 2.114(4) .
Ru1 N1 2.114(4) 2_755
P1 F1 1.592(3) .
P1 F1 1.592(3) 2_544
P1 F2 1.597(3) .
P1 F2 1.597(3) 2_544
P1 F3 1.609(3) 2_544
P1 F3 1.609(3) .
N1 C3 1.353(5) .
N1 C2 1.361(5) .
N2 C4 1.356(5) .
N2 C6 1.456(5) .
N2 C7 1.473(5) .
N3 C10 1.361(5) .
N3 C9 1.376(5) .
N4 C12 1.346(5) .
N4 C13 1.467(5) .
N4 C14 1.471(5) .
N5 C15 1.164(5) .
C1 C2 1.376(5) .
C1 C4 1.424(6) .
C1 H1A 0.9300 .
C2 H2A 0.9300 .
C3 C5 1.384(5) .
C3 H3A 0.9300 .
C4 C5 1.413(6) .
C5 H5A 0.9300 .
C6 H6B 0.9600 .
C6 H6A 0.9600 .
C6 H6C 0.9600 .
C7 H7B 0.9601 .
C7 H7A 0.9600 .
C7 H7C 0.9600 .
C8 C10 1.373(5) .
C8 C12 1.429(6) .
C8 H8A 0.9300 .
C9 C11 1.373(5) .
C9 H9A 0.9300 .
C10 H10A 0.9300 .
C11 C12 1.417(6) .
C11 H11A 0.9300 .
C13 H13B 0.9601 .
C13 H13A 0.9599 .
C13 H13C 0.9599 .
C14 H14B 0.9600 .
C14 H14A 0.9600 .
C14 H14C 0.9600 .
